data_4025720
loop_
_publ_author_name
'Marwan W. Ghosn'
'Christian Wolf'

_publ_contact_author 'Wolf, C.'
_publ_contact_author_email cw27@georgetown.edu
_publ_section_title
;
 Stereocontrolled Photodimerization with Congested
 1,8-Bis(4'-anilino)naphthalene Templates
;
_journal_name_full 'Journal of Organic Chemistry'
_journal_page_first 6653
_journal_page_last 6659
_journal_paper_doi 10.1021/jo101547w
_journal_volume 75
_journal_year 2010
_chemical_formula_sum 'C29 H22 N2 O2'
_chemical_formula_weight 430.49
_chemical_name_systematic
; 
 ? 
;
_space_group_IT_number 2
_symmetry_space_group_name_Hall '-P 1'
_symmetry_space_group_name_H-M 'P -1'
_atom_sites_solution_hydrogens geom
_atom_sites_solution_primary direct
_atom_sites_solution_secondary difmap
_audit_creation_method SHELXL-97
_cell_angle_alpha 100.867(3)
_cell_angle_beta 110.309(3)
_cell_angle_gamma 98.418(3)
_cell_formula_units_Z 2
_cell_length_a 9.5279(15)
_cell_length_b 10.4512(16)
_cell_length_c 12.1116(19)
_cell_measurement_reflns_used 1762
_cell_measurement_temperature 173(2)
_cell_measurement_theta_max 54.179
_cell_measurement_theta_min 4.682
_cell_volume 1081.0(3)
_computing_cell_refinement 'SAINT, Bruker-AXS'
_computing_data_collection 'APEX2, Bruker-AXS'
_computing_data_reduction 'SAINT, Bruker-AXS'
_computing_molecular_graphics 'X-SEED, L.Barbour (1999);http://x-seed.net/'
_computing_structure_refinement 'SHELXL-97 (Sheldrick, 1997)'
_computing_structure_solution 'SHELXS-97 (Sheldrick, 1990)'
_diffrn_ambient_temperature 173(2)
_diffrn_measured_fraction_theta_full 0.996
_diffrn_measured_fraction_theta_max 0.996
_diffrn_measurement_device_type 'Siemens, SMART 1000 CCD'
_diffrn_measurement_method 'omega scans'
_diffrn_radiation_monochromator graphite
_diffrn_radiation_source 'fine-focus sealed tube'
_diffrn_radiation_type MoK\a
_diffrn_radiation_wavelength 0.71073
_diffrn_reflns_av_R_equivalents 0.0567
_diffrn_reflns_av_sigmaI/netI 0.0933
_diffrn_reflns_limit_h_max 11
_diffrn_reflns_limit_h_min -11
_diffrn_reflns_limit_k_max 12
_diffrn_reflns_limit_k_min -12
_diffrn_reflns_limit_l_max 14
_diffrn_reflns_limit_l_min -14
_diffrn_reflns_number 8238
_diffrn_reflns_theta_full 24.99
_diffrn_reflns_theta_max 24.99
_diffrn_reflns_theta_min 1.86
_exptl_absorpt_coefficient_mu 0.084
_exptl_absorpt_correction_T_max 0.7457
_exptl_absorpt_correction_T_min 0.6091
_exptl_absorpt_correction_type multi-scan
_exptl_absorpt_process_details 'SADABS, G. Scheldrick (1999)'
_exptl_crystal_density_diffrn 1.323
_exptl_crystal_density_method 'not measured'
_exptl_crystal_F_000 452
_exptl_crystal_size_max 0.40
_exptl_crystal_size_mid 0.40
_exptl_crystal_size_min 0.10
_refine_diff_density_max 0.202
_refine_diff_density_min -0.248
_refine_diff_density_rms 0.048
_refine_ls_extinction_method none
_refine_ls_goodness_of_fit_ref 1.021
_refine_ls_hydrogen_treatment constr
_refine_ls_matrix_type full
_refine_ls_number_parameters 299
_refine_ls_number_reflns 3800
_refine_ls_number_restraints 0
_refine_ls_restrained_S_all 1.021
_refine_ls_R_factor_all 0.1167
_refine_ls_R_factor_gt 0.0599
_refine_ls_shift/su_max 0.000
_refine_ls_shift/su_mean 0.000
_refine_ls_structure_factor_coef Fsqd
_refine_ls_weighting_details 'calc w=1/[\s^2^(Fo^2^)+(0.0433P)^2^+0.0000P] where P=(Fo^2^+2Fc^2^)/3'
_refine_ls_weighting_scheme calc
_refine_ls_wR_factor_gt 0.1107
_refine_ls_wR_factor_ref 0.1221
_reflns_number_gt 2245
_reflns_number_total 3800
_reflns_threshold_expression >2sigma(I)
_cod_data_source_file jo101547w_si_003.cif
_cod_data_source_block compoundshortname
_cod_depositor_comments
;
The following automatic conversions were performed:
'_atom_site_symetry_multiplicity' tag replaced with
'_atom_site_symmetry_multiplicity' tag as specified in the
replacement file
'/home/andrius/src/cod-tools/trunk/tests/inputs/replacement_tags.lst'.

Automatic conversion script
Id: cif_correct_tags 4372 2015-11-25 23:04:01Z antanas 
;
_cod_database_code 4025720

loop_
_symmetry_equiv_pos_as_xyz
'x, y, z'
'-x, -y, -z'

loop_
_atom_site_label
_atom_site_type_symbol
_atom_site_fract_x
_atom_site_fract_y
_atom_site_fract_z
_atom_site_U_iso_or_equiv
_atom_site_adp_type
_atom_site_occupancy
_atom_site_symmetry_multiplicity
_atom_site_calc_flag
_atom_site_refinement_flags
_atom_site_disorder_assembly
_atom_site_disorder_group
O1 O 1.0370(2) 0.67994(17) -0.13405(18) 0.0394(6) Uani 1 1 d . . .
H1 H 1.0028 0.5968 -0.1619 0.047 Uiso 1 1 calc R . .
N1 N 0.9181(3) 0.4192(2) -0.2379(2) 0.0348(6) Uani 1 1 d . . .
C1 C 0.7767(3) -0.0056(2) -0.3871(2) 0.0207(6) Uani 1 1 d . . .
O2 O 1.2457(2) 0.61849(19) -0.0260(2) 0.0523(6) Uani 1 1 d . . .
N2 N 0.7812(3) 0.4014(2) -0.5858(2) 0.0384(7) Uani 1 1 d . . .
C2 C 0.7815(3) -0.0752(3) -0.3005(2) 0.0270(7) Uani 1 1 d . . .
H2 H 0.8040 -0.0260 -0.2196 0.032 Uiso 1 1 calc R . .
C3 C 0.7550(3) -0.2147(3) -0.3257(3) 0.0301(7) Uani 1 1 d . . .
H3 H 0.7625 -0.2590 -0.2629 0.036 Uiso 1 1 calc R . .
C4 C 0.7186(3) -0.2852(3) -0.4416(3) 0.0291(7) Uani 1 1 d . . .
H4 H 0.7029 -0.3799 -0.4592 0.035 Uiso 1 1 calc R . .
C5 C 0.6568(3) -0.3013(3) -0.6581(3) 0.0306(7) Uani 1 1 d . . .
H5 H 0.6359 -0.3961 -0.6737 0.037 Uiso 1 1 calc R . .
C6 C 0.6420(3) -0.2431(3) -0.7518(3) 0.0338(7) Uani 1 1 d . . .
H6 H 0.6110 -0.2966 -0.8326 0.041 Uiso 1 1 calc R . .
C7 C 0.6729(3) -0.1037(3) -0.7276(2) 0.0274(7) Uani 1 1 d . . .
H7 H 0.6644 -0.0641 -0.7934 0.033 Uiso 1 1 calc R . .
C8 C 0.7152(3) -0.0211(2) -0.6133(2) 0.0221(6) Uani 1 1 d . . .
C9 C 0.7323(3) -0.0793(2) -0.5117(2) 0.0208(6) Uani 1 1 d . . .
C10 C 0.7029(3) -0.2220(2) -0.5377(2) 0.0238(6) Uani 1 1 d . . .
C11 C 0.8231(3) 0.1424(2) -0.3393(2) 0.0226(6) Uani 1 1 d . . .
C12 C 0.9565(3) 0.2162(2) -0.3393(2) 0.0255(7) Uani 1 1 d . . .
H12 H 1.0185 0.1733 -0.3738 0.031 Uiso 1 1 calc R . .
C13 C 0.9979(3) 0.3522(3) -0.2887(2) 0.0326(7) Uani 1 1 d . . .
H13 H 1.0891 0.4013 -0.2902 0.039 Uiso 1 1 calc R . .
C14 C 0.7910(3) 0.3477(3) -0.2359(3) 0.0355(8) Uani 1 1 d . . .
H14 H 0.7327 0.3930 -0.1989 0.043 Uiso 1 1 calc R . .
C15 C 0.7404(3) 0.2113(3) -0.2850(2) 0.0310(7) Uani 1 1 d . . .
H15 H 0.6492 0.1646 -0.2816 0.037 Uiso 1 1 calc R . .
C16 C 0.7378(3) 0.1250(3) -0.6040(2) 0.0234(6) Uani 1 1 d . . .
C17 C 0.8557(3) 0.1939(3) -0.6271(2) 0.0300(7) Uani 1 1 d . . .
H17 H 0.9238 0.1477 -0.6506 0.036 Uiso 1 1 calc R . .
C18 C 0.8740(3) 0.3297(3) -0.6158(2) 0.0352(7) Uani 1 1 d . . .
H18 H 0.9574 0.3750 -0.6301 0.042 Uiso 1 1 calc R . .
C19 C 0.6647(3) 0.3332(3) -0.5679(3) 0.0362(8) Uani 1 1 d . . .
H19 H 0.5952 0.3810 -0.5487 0.043 Uiso 1 1 calc R . .
C20 C 0.6384(3) 0.1977(3) -0.5756(2) 0.0274(7) Uani 1 1 d . . .
H20 H 0.5535 0.1547 -0.5615 0.033 Uiso 1 1 calc R . .
C21 C 1.1794(3) 0.7051(3) -0.0552(3) 0.0310(7) Uani 1 1 d . . .
C22 C 1.2534(3) 0.8480(3) -0.0040(3) 0.0326(7) Uani 1 1 d . . .
H22 H 1.3556 0.8719 0.0554 0.039 Uiso 1 1 calc R . .
C23 C 1.1877(3) 0.9454(3) -0.0349(2) 0.0281(7) Uani 1 1 d . . .
H23 H 1.0841 0.9190 -0.0919 0.034 Uiso 1 1 calc R . .
C24 C 1.2557(3) 1.0901(3) 0.0083(2) 0.0253(7) Uani 1 1 d . . .
C25 C 1.4106(3) 1.1431(3) 0.0819(2) 0.0333(7) Uani 1 1 d . . .
H25 H 1.4753 1.0848 0.1086 0.040 Uiso 1 1 calc R . .
C26 C 1.4713(3) 1.2796(3) 0.1165(3) 0.0377(8) Uani 1 1 d . . .
H26 H 1.5770 1.3145 0.1670 0.045 Uiso 1 1 calc R . .
C27 C 1.3787(4) 1.3656(3) 0.0779(3) 0.0379(8) Uani 1 1 d . . .
H27 H 1.4211 1.4592 0.1000 0.045 Uiso 1 1 calc R . .
C28 C 1.2248(3) 1.3151(3) 0.0073(2) 0.0335(7) Uani 1 1 d . . .
H28 H 1.1602 1.3742 -0.0173 0.040 Uiso 1 1 calc R . .
C29 C 1.1642(3) 1.1789(3) -0.0279(2) 0.0314(7) Uani 1 1 d . . .
H29 H 1.0581 1.1450 -0.0777 0.038 Uiso 1 1 calc R . .

loop_
_atom_site_aniso_label
_atom_site_aniso_U_11
_atom_site_aniso_U_22
_atom_site_aniso_U_33
_atom_site_aniso_U_23
_atom_site_aniso_U_13
_atom_site_aniso_U_12
O1 0.0436(14) 0.0245(12) 0.0401(13) 0.0017(10) 0.0084(11) 0.0060(10)
N1 0.0404(16) 0.0274(14) 0.0295(15) 0.0028(11) 0.0079(12) 0.0068(12)
C1 0.0166(15) 0.0234(16) 0.0201(15) 0.0043(12) 0.0058(12) 0.0036(12)
O2 0.0522(15) 0.0329(13) 0.0683(17) 0.0210(11) 0.0123(12) 0.0165(11)
N2 0.0402(16) 0.0313(15) 0.0420(17) 0.0128(12) 0.0122(13) 0.0077(13)
C2 0.0239(16) 0.0317(18) 0.0241(16) 0.0074(13) 0.0096(13) 0.0015(13)
C3 0.0301(17) 0.0298(18) 0.0312(18) 0.0153(14) 0.0089(14) 0.0071(14)
C4 0.0276(17) 0.0208(16) 0.0391(19) 0.0097(14) 0.0130(14) 0.0026(13)
C5 0.0304(17) 0.0219(16) 0.0373(19) 0.0001(14) 0.0145(14) 0.0050(13)
C6 0.0385(19) 0.0332(19) 0.0287(18) -0.0007(14) 0.0160(15) 0.0089(15)
C7 0.0273(16) 0.0308(18) 0.0264(17) 0.0078(13) 0.0121(13) 0.0087(13)
C8 0.0209(15) 0.0228(16) 0.0242(16) 0.0062(12) 0.0100(13) 0.0064(12)
C9 0.0160(14) 0.0188(16) 0.0249(16) 0.0013(12) 0.0068(12) 0.0044(11)
C10 0.0185(15) 0.0231(16) 0.0301(17) 0.0050(13) 0.0104(13) 0.0052(12)
C11 0.0253(16) 0.0235(16) 0.0153(15) 0.0051(12) 0.0038(12) 0.0047(13)
C12 0.0251(16) 0.0243(17) 0.0246(16) 0.0054(12) 0.0066(13) 0.0075(13)
C13 0.0312(17) 0.0260(18) 0.0356(18) 0.0059(14) 0.0088(15) 0.0043(14)
C14 0.047(2) 0.0283(18) 0.0376(19) 0.0038(14) 0.0249(16) 0.0127(15)
C15 0.0362(18) 0.0268(18) 0.0301(17) 0.0028(13) 0.0161(15) 0.0051(14)
C16 0.0241(16) 0.0263(16) 0.0165(15) 0.0054(12) 0.0047(12) 0.0038(13)
C17 0.0334(18) 0.0311(18) 0.0277(17) 0.0085(13) 0.0144(14) 0.0062(14)
C18 0.0359(19) 0.038(2) 0.0326(18) 0.0138(15) 0.0138(15) 0.0027(15)
C19 0.0315(18) 0.0299(19) 0.046(2) 0.0100(15) 0.0117(15) 0.0111(15)
C20 0.0231(16) 0.0248(17) 0.0313(17) 0.0083(13) 0.0066(13) 0.0046(13)
C21 0.0382(19) 0.0296(19) 0.0283(18) 0.0061(14) 0.0166(15) 0.0093(15)
C22 0.0320(18) 0.0287(18) 0.0337(18) 0.0062(14) 0.0105(14) 0.0050(15)
C23 0.0312(17) 0.0272(17) 0.0237(17) 0.0046(13) 0.0101(13) 0.0046(14)
C24 0.0315(18) 0.0250(16) 0.0206(16) 0.0053(12) 0.0123(14) 0.0052(14)
C25 0.0336(18) 0.0320(19) 0.0331(18) 0.0107(14) 0.0097(15) 0.0083(14)
C26 0.0355(19) 0.041(2) 0.0280(18) -0.0005(14) 0.0104(14) 0.0009(16)
C27 0.052(2) 0.0286(18) 0.0322(19) 0.0050(14) 0.0197(17) 0.0031(16)
C28 0.045(2) 0.0252(18) 0.0323(18) 0.0096(14) 0.0143(15) 0.0110(15)
C29 0.0366(18) 0.0303(18) 0.0250(17) 0.0057(13) 0.0100(14) 0.0078(15)

loop_
_atom_type_symbol
_atom_type_description
_atom_type_scat_dispersion_real
_atom_type_scat_dispersion_imag
_atom_type_scat_source
C C 0.0033 0.0016 'International Tables Vol C Tables 4.2.6.8 and 6.1.1.4'
H H 0.0000 0.0000 'International Tables Vol C Tables 4.2.6.8 and 6.1.1.4'
N N 0.0061 0.0033 'International Tables Vol C Tables 4.2.6.8 and 6.1.1.4'
O O 0.0106 0.0060 'International Tables Vol C Tables 4.2.6.8 and 6.1.1.4'

loop_
_geom_angle_atom_site_label_1
_geom_angle_atom_site_label_2
_geom_angle_atom_site_label_3
_geom_angle
_geom_angle_site_symmetry_1
_geom_angle_site_symmetry_3
_geom_angle_publ_flag
C13 N1 C14 116.9(2) . . ?
C2 C1 C9 118.9(2) . . ?
C2 C1 C11 114.8(2) . . ?
C9 C1 C11 126.3(2) . . ?
C19 N2 C18 115.9(2) . . ?
C1 C2 C3 123.2(3) . . ?
C4 C3 C2 118.5(3) . . ?
C3 C4 C10 122.0(3) . . ?
C6 C5 C10 120.6(3) . . ?
C5 C6 C7 119.1(3) . . ?
C8 C7 C6 123.2(3) . . ?
C7 C8 C9 119.2(2) . . ?
C7 C8 C16 116.4(2) . . ?
C9 C8 C16 124.4(2) . . ?
C10 C9 C1 117.7(2) . . ?
C10 C9 C8 116.9(2) . . ?
C1 C9 C8 125.4(2) . . ?
C5 C10 C4 119.4(2) . . ?
C5 C10 C9 121.0(2) . . ?
C4 C10 C9 119.6(2) . . ?
C12 C11 C15 117.2(2) . . ?
C12 C11 C1 121.5(2) . . ?
C15 C11 C1 121.2(2) . . ?
C13 C12 C11 119.2(3) . . ?
N1 C13 C12 124.0(3) . . ?
N1 C14 C15 123.1(3) . . ?
C14 C15 C11 119.7(3) . . ?
C17 C16 C20 117.0(2) . . ?
C17 C16 C8 121.5(2) . . ?
C20 C16 C8 121.5(2) . . ?
C18 C17 C16 119.7(3) . . ?
N2 C18 C17 123.9(3) . . ?
N2 C19 C20 124.4(3) . . ?
C19 C20 C16 119.1(3) . . ?
O2 C21 O1 123.6(3) . . ?
O2 C21 C22 122.1(3) . . ?
O1 C21 C22 114.3(3) . . ?
C23 C22 C21 124.4(3) . . ?
C22 C23 C24 127.7(3) . . ?
C25 C24 C29 117.9(2) . . ?
C25 C24 C23 122.6(3) . . ?
C29 C24 C23 119.4(2) . . ?
C26 C25 C24 120.8(3) . . ?
C27 C26 C25 120.2(3) . . ?
C28 C27 C26 119.7(3) . . ?
C27 C28 C29 120.1(3) . . ?
C28 C29 C24 121.2(3) . . ?

loop_
_geom_bond_atom_site_label_1
_geom_bond_atom_site_label_2
_geom_bond_distance
_geom_bond_site_symmetry_2
_geom_bond_publ_flag
O1 C21 1.313(3) . ?
N1 C13 1.329(3) . ?
N1 C14 1.337(3) . ?
C1 C2 1.378(3) . ?
C1 C9 1.440(3) . ?
C1 C11 1.486(3) . ?
O2 C21 1.215(3) . ?
N2 C19 1.335(3) . ?
N2 C18 1.338(3) . ?
C2 C3 1.397(3) . ?
C3 C4 1.353(4) . ?
C4 C10 1.418(3) . ?
C5 C6 1.362(4) . ?
C5 C10 1.414(3) . ?
C6 C7 1.396(3) . ?
C7 C8 1.373(3) . ?
C8 C9 1.443(3) . ?
C8 C16 1.487(3) . ?
C9 C10 1.428(3) . ?
C11 C12 1.387(3) . ?
C11 C15 1.385(3) . ?
C12 C13 1.375(3) . ?
C14 C15 1.378(3) . ?
C16 C17 1.384(3) . ?
C16 C20 1.389(3) . ?
C17 C18 1.379(3) . ?
C19 C20 1.381(3) . ?
C21 C22 1.467(4) . ?
C22 C23 1.317(3) . ?
C23 C24 1.469(3) . ?
C24 C25 1.393(3) . ?
C24 C29 1.393(3) . ?
C25 C26 1.382(4) . ?
C26 C27 1.381(4) . ?
C27 C28 1.375(4) . ?
C28 C29 1.379(3) . ?

loop_
_cod_related_entry_id
_cod_related_entry_database
_cod_related_entry_code
1 ChemSpider 30659282
